data_7126663
loop_
_publ_author_name
'Mandal, Debdeep'
'Stein, Felix'
'Chandra, Shubhadeep'
'Neuman, Nicol\'as I'
'Sarkar, Pallavi'
'Das, Shubhajit'
'Kundu, Abhinanda'
'Sarkar, Arighna'
'Rawat, Hemant'
'Pati, Swapan K.'
'Chandrasekhar, Vadapalli'
'Sarkar, Biprajit'
'Jana, Anukul'

_publ_section_title
;
 Trisubstituted geminal diazaalkene derived transient 1,2-carbodications.
;
_journal_issue 59
_journal_name_full 'Chemical communications (Cambridge, England)'
_journal_page_first 8233
_journal_page_last 8236
_journal_paper_doi 10.1039/d0cc02807j
_journal_volume 56
_journal_year 2020
_chemical_formula_moiety '2(C F3 O3 S), C28 H45 N3'
_chemical_formula_sum 'C30 H45 F6 N3 O6 S2'
_chemical_formula_weight 721.81
_space_group_crystal_system monoclinic
_space_group_IT_number 14
_space_group_name_Hall '-P 2yn'
_space_group_name_H-M_alt 'P 1 21/n 1'
_atom_sites_solution_hydrogens geom
_atom_sites_solution_primary dual
_audit_creation_date 2019-09-09
_audit_creation_method
;
Olex2 1.2
(compiled 2018.05.29 svn.r3508 for OlexSys, GUI svn.r5506)
;
_audit_update_record
;
2019-09-09 deposited with the CCDC.	2020-06-08 downloaded from the CCDC.
;
_cell_angle_alpha 90
_cell_angle_beta 107.195(5)
_cell_angle_gamma 90
_cell_formula_units_Z 4
_cell_length_a 11.4405(6)
_cell_length_b 19.9990(8)
_cell_length_c 16.0796(8)
_cell_measurement_reflns_used 10051
_cell_measurement_temperature 120.03(10)
_cell_measurement_theta_max 28.6610
_cell_measurement_theta_min 2.8370
_cell_volume 3514.6(3)
_computing_cell_refinement 'CrysAlisPro 1.171.39.29d (Rigaku OD, 2017)'
_computing_data_collection 'CrysAlisPro 1.171.39.29d (Rigaku OD, 2017)'
_computing_data_reduction 'CrysAlisPro 1.171.39.29d (Rigaku OD, 2017)'
_computing_molecular_graphics 'Olex2 (Dolomanov et al., 2009)'
_computing_publication_material 'Olex2 (Dolomanov et al., 2009)'
_computing_structure_refinement 'ShelXL (Sheldrick, 2015)'
_computing_structure_solution 'ShelXT (Sheldrick, 2015)'
_diffrn_ambient_environment N~2~
_diffrn_ambient_temperature 120.03(10)
_diffrn_detector 'CCD plate'
_diffrn_measured_fraction_theta_full 0.998
_diffrn_measured_fraction_theta_max 0.872
_diffrn_measurement_details
;
List of Runs (angles in degrees, time in seconds):

  # Type    Start    End  Width  t~exp~   \w     \q     \k     \f   Frames
#--------------------------------------------------------------------------
  1  \w    -32.00  12.00   0.50   48.00    --    7.20  38.00-120.00   88
  2  \w    -61.00  41.00   0.50   48.00    --    7.20 -77.00-120.00  204
  3  \w      4.00  30.00   0.50   48.00    --   -7.60 -82.00  90.00   52
  4  \w    -61.00   4.00   0.50   48.00    --   -7.60 -82.00 -30.00  130
  5  \w    -60.00  -5.00   0.50   48.00    --   -7.60 -82.00  90.00  110
;
_diffrn_measurement_device 'four-circle diffractometer'
_diffrn_measurement_device_type 'XtaLAB AFC12 (RINC): Kappa single'
_diffrn_measurement_method '\w scans'
_diffrn_orient_matrix_type 'CrysAlisPro convention (1999,Acta A55,543-557)'
_diffrn_orient_matrix_UB_11 -0.0278654000
_diffrn_orient_matrix_UB_12 -0.0043721000
_diffrn_orient_matrix_UB_13 0.0336261000
_diffrn_orient_matrix_UB_21 -0.0227475000
_diffrn_orient_matrix_UB_22 0.0331699000
_diffrn_orient_matrix_UB_23 -0.0064821000
_diffrn_orient_matrix_UB_31 -0.0540813000
_diffrn_orient_matrix_UB_32 -0.0117257000
_diffrn_orient_matrix_UB_33 -0.0309259000
_diffrn_radiation_monochromator graphite
_diffrn_radiation_probe x-ray
_diffrn_radiation_type MoK\a
_diffrn_radiation_wavelength 0.71073
_diffrn_reflns_av_R_equivalents 0.0331
_diffrn_reflns_av_unetI/netI 0.0369
_diffrn_reflns_Laue_measured_fraction_full 0.998
_diffrn_reflns_Laue_measured_fraction_max 0.872
_diffrn_reflns_limit_h_max 15
_diffrn_reflns_limit_h_min -12
_diffrn_reflns_limit_k_max 24
_diffrn_reflns_limit_k_min -27
_diffrn_reflns_limit_l_max 21
_diffrn_reflns_limit_l_min -21
_diffrn_reflns_number 28458
_diffrn_reflns_point_group_measured_fraction_full 0.998
_diffrn_reflns_point_group_measured_fraction_max 0.872
_diffrn_reflns_theta_full 25.242
_diffrn_reflns_theta_max 29.017
_diffrn_reflns_theta_min 2.761
_diffrn_source 'fine-focus sealed X-ray tube'
_diffrn_source_type 'Enhance (Mo) X-ray Source'
_exptl_absorpt_coefficient_mu 0.228
_exptl_absorpt_correction_T_max 1.00000
_exptl_absorpt_correction_T_min 0.51235
_exptl_absorpt_correction_type multi-scan
_exptl_absorpt_process_details
;
CrysAlisPro 1.171.39.29d (Rigaku Oxford Diffraction, 2017)
Empirical absorption correction using spherical harmonics,
 implemented in SCALE3 ABSPACK scaling algorithm.
;
_exptl_crystal_colour 'light yellow'
_exptl_crystal_colour_modifier light
_exptl_crystal_colour_primary yellow
_exptl_crystal_density_diffrn 1.364
_exptl_crystal_description block
_exptl_crystal_F_000 1520
_exptl_crystal_size_max 0.13
_exptl_crystal_size_mid 0.12
_exptl_crystal_size_min 0.11
_refine_diff_density_max 0.369
_refine_diff_density_min -0.339
_refine_diff_density_rms 0.050
_refine_ls_extinction_method none
_refine_ls_goodness_of_fit_ref 1.082
_refine_ls_hydrogen_treatment constr
_refine_ls_matrix_type full
_refine_ls_number_parameters 494
_refine_ls_number_reflns 8163
_refine_ls_number_restraints 49
_refine_ls_restrained_S_all 1.091
_refine_ls_R_factor_all 0.0602
_refine_ls_R_factor_gt 0.0438
_refine_ls_shift/su_max 0.002
_refine_ls_shift/su_mean 0.000
_refine_ls_structure_factor_coef Fsqd
_refine_ls_weighting_details 'w=1/[\s^2^(Fo^2^)+(0.0513P)^2^+1.3676P] where P=(Fo^2^+2Fc^2^)/3'
_refine_ls_weighting_scheme calc
_refine_ls_wR_factor_gt 0.1094
_refine_ls_wR_factor_ref 0.1153
_reflns_Friedel_coverage 0.000
_reflns_number_gt 6350
_reflns_number_total 8163
_reflns_threshold_expression 'I > 2\s(I)'
_cod_data_source_file d0cc02807j2.cif
_cod_data_source_block aj0723
_cod_depositor_comments 'Adding full bibliography for 7126655--7126664.cif.'
_cod_database_code 7126663
_shelx_shelxl_version_number 2017/1
_chemical_oxdiff_formula 'C H N S O F'
_shelx_space_group_comment
;
The symmetry employed for this shelxl refinement is uniquely defined
by the following loop, which should always be used as a source of
symmetry information in preference to the above space-group names.
They are only intended as comments.
;
_shelx_estimated_absorpt_t_max 0.975
_shelx_estimated_absorpt_t_min 0.971
_reflns_odcompleteness_completeness 99.50
_reflns_odcompleteness_iscentric 1
_reflns_odcompleteness_theta 26.32
_olex2_refinement_description
;
1. Fixed Uiso
 At 1.2 times of:
  All C(H) groups, All C(H,H) groups
 At 1.5 times of:
  All C(H,H,H) groups
2. Restrained distances
 S2-O5 \\sim S2A-O5A
 with sigma of 0.02
 S2-O4 \\sim S2A-O4A
 with sigma of 0.02
 S2-O6 \\sim S2A-O6A
 with sigma of 0.02
 S2-C30 \\sim S2A-C30
 with sigma of 0.02
 O5-O4 \\sim O5A-O4A
 with sigma of 0.04
 O5-O6 \\sim O5A-O6A
 with sigma of 0.04
 O5-C30 \\sim O5A-C30
 with sigma of 0.04
 O4-O6 \\sim O4A-O6A
 with sigma of 0.04
 O4-C30 \\sim O4A-C30
 with sigma of 0.04
 O6-C30 \\sim O6A-C30
 with sigma of 0.04
 F4-C30 \\sim F4A-C30
 with sigma of 0.02
 F5-C30 \\sim F5A-C30
 with sigma of 0.02
 F6-C30 \\sim F6A-C30
 with sigma of 0.02
3. Uiso/Uaniso restraints and constraints
Uanis(F6) = Uanis(F6A)
4. Rigid body (RIGU) restrains
 S2, O5, O4, O6
 with sigma for 1-2 distances of 0.004 and sigma for 1-3 distances of 0.004
 O6A, O5A, O4A, S2A
 with sigma for 1-2 distances of 0.004 and sigma for 1-3 distances of 0.004
 F4, F5, F6
 with sigma for 1-2 distances of 0.004 and sigma for 1-3 distances of 0.004
 F4A, F6A, F5A
 with sigma for 1-2 distances of 0.004 and sigma for 1-3 distances of 0.004
5. Others
 Sof(O6A)=Sof(O5A)=Sof(O4A)=Sof(S2A)=1-FVAR(1)
 Sof(S2)=Sof(O5)=Sof(O4)=Sof(O6)=FVAR(1)
 Sof(F4A)=Sof(F6A)=Sof(F5A)=1-FVAR(2)
 Sof(F4)=Sof(F5)=Sof(F6)=FVAR(2)
6.a Ternary CH refined with riding coordinates:
 C9(H9), C26(H26), C23(H23)
6.b Secondary CH2 refined with riding coordinates:
 C8(H8A,H8B), C10(H10A,H10B)
6.c Aromatic/amide H refined with riding coordinates:
 C19(H19), C20(H20), C21(H21)
6.d X=CH2 refined with riding coordinates:
 C13(H13A,H13B)
6.e Idealised Me refined as rotating group:
 C15(H15A,H15B,H15C), C16(H16A,H16B,H16C), C27(H27A,H27B,H27C), C25(H25A,H25B,
 H25C), C28(H28A,H28B,H28C), C4(H4A,H4B,H4C), C12(H12A,H12B,H12C), C24(H24A,
 H24B,H24C), C7(H7A,H7B,H7C), C5(H5A,H5B,H5C), C6(H6A,H6B,H6C)
;
_olex2_submission_special_instructions 'No special instructions were received'
_oxdiff_exptl_absorpt_empirical_details
;
Empirical correction (ABSPACK) includes:
- Absorption correction using spherical harmonics
- Frame scaling
;
_oxdiff_exptl_absorpt_empirical_full_max 1.420
_oxdiff_exptl_absorpt_empirical_full_min 0.446

loop_
_space_group_symop_operation_xyz
'x, y, z'
'-x+1/2, y+1/2, -z+1/2'
'-x, -y, -z'
'x-1/2, -y-1/2, z-1/2'

loop_
_atom_site_label
_atom_site_type_symbol
_atom_site_fract_x
_atom_site_fract_y
_atom_site_fract_z
_atom_site_U_iso_or_equiv
_atom_site_adp_type
_atom_site_occupancy
_atom_site_site_symmetry_order
_atom_site_calc_flag
_atom_site_refinement_flags_posn
_atom_site_refinement_flags_adp
_atom_site_refinement_flags_occupancy
_atom_site_disorder_assembly
_atom_site_disorder_group
S1 S 0.75668(4) 0.40762(2) 1.05714(3) 0.02401(11) Uani 1 1 d . . . . .
S2 S 0.28007(5) 0.13034(4) 1.01908(4) 0.0302(2) Uani 0.846(3) 1 d D U P A 1
F1 F 0.79920(11) 0.39013(6) 0.90633(7) 0.0443(3) Uani 1 1 d . . . . .
F3 F 0.96110(10) 0.40302(7) 1.01360(8) 0.0452(3) Uani 1 1 d . . . . .
F2 F 0.84620(12) 0.48728(6) 0.96199(9) 0.0513(3) Uani 1 1 d . . . . .
O2 O 0.77273(11) 0.33713(6) 1.07535(8) 0.0319(3) Uani 1 1 d . . . . .
O1 O 0.63416(10) 0.42644(6) 1.00639(8) 0.0280(3) Uani 1 1 d . . . . .
O3 O 0.81359(12) 0.45112(6) 1.12897(8) 0.0345(3) Uani 1 1 d . . . . .
N3 N 0.38260(11) 0.32714(6) 0.86405(8) 0.0161(3) Uani 1 1 d . . . . .
F4 F 0.0877(2) 0.08675(19) 0.90008(17) 0.0514(7) Uani 0.870(3) 1 d D U P A 1
N1 N 0.54848(13) 0.18590(7) 0.69509(9) 0.0254(3) Uani 1 1 d . . . . .
N2 N 0.49148(13) 0.11828(7) 0.77969(9) 0.0248(3) Uani 1 1 d . . . . .
O5 O 0.2954(4) 0.1567(3) 1.10520(19) 0.0560(12) Uani 0.846(3) 1 d D U P A 1
O4 O 0.34422(16) 0.06893(9) 1.01537(12) 0.0469(5) Uani 0.846(3) 1 d D U P A 1
C17 C 0.30468(14) 0.36061(7) 0.78579(9) 0.0171(3) Uani 1 1 d . . . . .
C18 C 0.35388(14) 0.41159(8) 0.74684(10) 0.0193(3) Uani 1 1 d . . . . .
C1 C 0.47515(14) 0.17966(8) 0.74563(10) 0.0199(3) Uani 1 1 d . . . . .
C9 C 0.45366(13) 0.26509(8) 0.85383(10) 0.0182(3) Uani 1 1 d . . . . .
H9 H 0.448722 0.232994 0.898721 0.022 Uiso 1 1 calc R . . . .
F5 F 0.04779(14) 0.15398(14) 0.99003(14) 0.0818(8) Uani 0.870(3) 1 d D U P A 1
C14 C 0.38850(14) 0.34978(8) 0.94102(10) 0.0185(3) Uani 1 1 d . . . . .
C15 C 0.32906(16) 0.41350(8) 0.95214(11) 0.0243(4) Uani 1 1 d . . . . .
H15A H 0.390612 0.446389 0.976948 0.036 Uiso 1 1 calc GR . . . .
H15B H 0.279362 0.406619 0.990163 0.036 Uiso 1 1 calc GR . . . .
H15C H 0.278640 0.428825 0.896512 0.036 Uiso 1 1 calc GR . . . .
C26 C 0.48174(15) 0.43994(8) 0.78521(11) 0.0227(3) Uani 1 1 d . . . . .
H26 H 0.522853 0.413937 0.837308 0.027 Uiso 1 1 calc R . . . .
O6 O 0.2883(2) 0.17892(9) 0.95514(14) 0.0505(5) Uani 0.846(3) 1 d D U P A 1
F6 F 0.1012(2) 0.05313(12) 1.02857(13) 0.0798(7) Uani 0.870(3) 1 d D U P A 1
C16 C 0.45357(15) 0.31326(8) 1.02218(10) 0.0235(3) Uani 1 1 d . . . . .
H16A H 0.407660 0.274159 1.027551 0.035 Uiso 1 1 calc GR . . . .
H16B H 0.461738 0.341867 1.071521 0.035 Uiso 1 1 calc GR . . . .
H16C H 0.533274 0.300201 1.019817 0.035 Uiso 1 1 calc GR . . . .
C8 C 0.39528(14) 0.23239(8) 0.76431(11) 0.0238(3) Uani 1 1 d . . . . .
H8A H 0.317130 0.212948 0.763134 0.029 Uiso 1 1 calc R . . . .
H8B H 0.380368 0.266383 0.719357 0.029 Uiso 1 1 calc R . . . .
C22 C 0.18242(14) 0.33954(8) 0.75515(10) 0.0200(3) Uani 1 1 d . . . . .
C19 C 0.27645(16) 0.43956(8) 0.67081(11) 0.0249(4) Uani 1 1 d . . . . .
H19 H 0.306460 0.472635 0.641944 0.030 Uiso 1 1 calc R . . . .
C27 C 0.47550(17) 0.51294(9) 0.81269(12) 0.0304(4) Uani 1 1 d . . . . .
H27A H 0.441123 0.539954 0.761987 0.046 Uiso 1 1 calc GR . . . .
H27B H 0.556404 0.528555 0.842489 0.046 Uiso 1 1 calc GR . . . .
H27C H 0.425053 0.516036 0.850807 0.046 Uiso 1 1 calc GR . . . .
C23 C 0.12601(14) 0.28870(8) 0.80209(11) 0.0244(4) Uani 1 1 d . . . . .
H23 H 0.192249 0.267480 0.847496 0.029 Uiso 1 1 calc R . . . .
C10 C 0.58940(14) 0.28378(8) 0.87034(11) 0.0212(3) Uani 1 1 d . . . . .
H10A H 0.598961 0.302985 0.817338 0.025 Uiso 1 1 calc R . . . .
H10B H 0.610195 0.318222 0.914769 0.025 Uiso 1 1 calc R . . . .
C20 C 0.15599(16) 0.41909(8) 0.63751(11) 0.0277(4) Uani 1 1 d . . . . .
H20 H 0.106185 0.438240 0.586634 0.033 Uiso 1 1 calc R . . . .
C29 C 0.84498(16) 0.42262(9) 0.98121(12) 0.0304(4) Uani 1 1 d . . . . .
C21 C 0.10966(15) 0.37024(8) 0.67977(11) 0.0257(4) Uani 1 1 d . . . . .
H21 H 0.028135 0.357581 0.657425 0.031 Uiso 1 1 calc R . . . .
C11 C 0.68029(15) 0.22704(9) 0.89856(12) 0.0283(4) Uani 1 1 d . . . . .
C3 C 0.57808(16) 0.08469(9) 0.75126(13) 0.0327(4) Uani 1 1 d . . . . .
C2 C 0.61559(16) 0.12736(10) 0.69970(13) 0.0339(4) Uani 1 1 d . . . . .
C25 C 0.05497(16) 0.23373(9) 0.74129(12) 0.0312(4) Uani 1 1 d . . . . .
H25A H -0.015920 0.252815 0.700308 0.047 Uiso 1 1 calc GR . . . .
H25B H 0.029871 0.200063 0.774992 0.047 Uiso 1 1 calc GR . . . .
H25C H 0.106518 0.213934 0.710530 0.047 Uiso 1 1 calc GR . . . .
C28 C 0.55796(17) 0.43465(10) 0.72156(13) 0.0329(4) Uani 1 1 d . . . . .
H28A H 0.558705 0.389089 0.702928 0.049 Uiso 1 1 calc GR . . . .
H28B H 0.640204 0.448956 0.749943 0.049 Uiso 1 1 calc GR . . . .
H28C H 0.522731 0.462594 0.671922 0.049 Uiso 1 1 calc GR . . . .
C4 C 0.4201(2) 0.08779(10) 0.83156(14) 0.0411(5) Uani 1 1 d . . . . .
H4A H 0.376616 0.121985 0.852148 0.062 Uiso 1 1 calc GR . . . .
H4B H 0.474001 0.064766 0.880323 0.062 Uiso 1 1 calc GR . . . .
H4C H 0.362692 0.056612 0.796260 0.062 Uiso 1 1 calc GR . . . .
C30 C 0.12292(19) 0.10523(11) 0.98285(13) 0.0400(5) Uani 1 1 d D . . . .
C12 C 0.67711(19) 0.18677(10) 0.97497(13) 0.0409(5) Uani 1 1 d . . . . .
H12A H 0.692550 0.215158 1.025197 0.061 Uiso 1 1 calc GR . . . .
H12B H 0.738675 0.152600 0.985217 0.061 Uiso 1 1 calc GR . . . .
H12C H 0.598024 0.166395 0.964098 0.061 Uiso 1 1 calc GR . . . .
C24 C 0.04088(18) 0.32398(11) 0.84614(14) 0.0386(5) Uani 1 1 d . . . . .
H24A H 0.084669 0.359321 0.882680 0.058 Uiso 1 1 calc GR . . . .
H24B H 0.012713 0.292359 0.880848 0.058 Uiso 1 1 calc GR . . . .
H24C H -0.027979 0.342330 0.802451 0.058 Uiso 1 1 calc GR . . . .
C13 C 0.76744(17) 0.21858(10) 0.85963(15) 0.0415(5) Uani 1 1 d . . . . .
H13A H 0.828230 0.186697 0.880499 0.050 Uiso 1 1 calc R . . . .
H13B H 0.767339 0.244580 0.811658 0.050 Uiso 1 1 calc R . . . .
C7 C 0.5532(2) 0.24219(10) 0.63824(13) 0.0429(5) Uani 1 1 d . . . . .
H7A H 0.491331 0.274182 0.639793 0.064 Uiso 1 1 calc GR . . . .
H7B H 0.539118 0.226397 0.579716 0.064 Uiso 1 1 calc GR . . . .
H7C H 0.632268 0.262961 0.657863 0.064 Uiso 1 1 calc GR . . . .
C5 C 0.6110(2) 0.01363(11) 0.77580(19) 0.0609(7) Uani 1 1 d . . . . .
H5A H 0.639464 0.009783 0.838066 0.091 Uiso 1 1 calc GR . . . .
H5B H 0.674399 -0.000412 0.751710 0.091 Uiso 1 1 calc GR . . . .
H5C H 0.540223 -0.014165 0.753411 0.091 Uiso 1 1 calc GR . . . .
C6 C 0.7114(2) 0.12053(14) 0.65426(18) 0.0593(7) Uani 1 1 d . . . . .
H6A H 0.675503 0.128398 0.593100 0.089 Uiso 1 1 calc GR . . . .
H6B H 0.745046 0.076219 0.663037 0.089 Uiso 1 1 calc GR . . . .
H6C H 0.775164 0.152587 0.677399 0.089 Uiso 1 1 calc GR . . . .
O6A O 0.1967(10) 0.2269(5) 0.9976(7) 0.058(3) Uani 0.154(3) 1 d D U P A 2
O5A O 0.280(2) 0.1521(16) 1.1218(10) 0.047(5) Uani 0.154(3) 1 d D U P A 2
O4A O 0.3526(10) 0.1521(7) 0.9923(8) 0.060(3) Uani 0.154(3) 1 d D U P A 2
S2A S 0.2542(4) 0.1677(3) 1.0310(3) 0.0457(13) Uani 0.154(3) 1 d D U P A 2
F4A F 0.108(3) 0.1047(17) 0.8969(11) 0.120(13) Uani 0.130(3) 1 d D U P A 2
F6A F 0.1825(12) 0.0435(6) 1.0074(8) 0.0798(7) Uani 0.130(3) 1 d D U P A 2
F5A F 0.0470(12) 0.1051(8) 1.0181(9) 0.066(4) Uani 0.130(3) 1 d D U P A 2

loop_
_atom_site_aniso_label
_atom_site_aniso_U_11
_atom_site_aniso_U_22
_atom_site_aniso_U_33
_atom_site_aniso_U_23
_atom_site_aniso_U_13
_atom_site_aniso_U_12
S1 0.0203(2) 0.0263(2) 0.0232(2) -0.00148(16) 0.00309(16) -0.00075(16)
S2 0.0204(3) 0.0375(5) 0.0317(3) -0.0016(3) 0.0060(2) -0.0034(3)
F1 0.0383(6) 0.0649(8) 0.0330(6) -0.0135(5) 0.0156(5) -0.0163(6)
F3 0.0232(5) 0.0663(8) 0.0475(7) 0.0014(6) 0.0125(5) 0.0010(5)
F2 0.0599(8) 0.0357(7) 0.0657(9) 0.0108(6) 0.0297(7) -0.0080(6)
O2 0.0294(7) 0.0287(7) 0.0355(7) 0.0050(5) 0.0062(5) -0.0004(5)
O1 0.0207(6) 0.0326(7) 0.0274(6) -0.0020(5) 0.0020(5) 0.0005(5)
O3 0.0303(7) 0.0390(7) 0.0283(7) -0.0091(6) -0.0005(5) 0.0002(6)
N3 0.0137(6) 0.0186(6) 0.0170(6) -0.0009(5) 0.0059(5) -0.0025(5)
F4 0.0475(10) 0.0653(16) 0.0364(12) -0.0244(10) 0.0049(8) -0.0094(10)
N1 0.0255(7) 0.0277(8) 0.0270(7) -0.0061(6) 0.0138(6) -0.0054(6)
N2 0.0261(7) 0.0217(7) 0.0277(8) -0.0025(6) 0.0099(6) -0.0019(6)
O5 0.0325(19) 0.091(3) 0.0360(15) -0.0260(15) -0.0031(13) -0.0006(15)
O4 0.0408(10) 0.0549(11) 0.0470(11) 0.0062(8) 0.0159(8) 0.0188(8)
C17 0.0182(7) 0.0184(8) 0.0146(7) -0.0028(6) 0.0046(6) 0.0029(6)
C18 0.0230(8) 0.0188(8) 0.0178(7) -0.0041(6) 0.0087(6) 0.0001(6)
C1 0.0178(7) 0.0210(8) 0.0210(8) -0.0044(6) 0.0060(6) -0.0026(6)
C9 0.0160(7) 0.0184(8) 0.0195(8) -0.0007(6) 0.0045(6) 0.0001(6)
F5 0.0275(8) 0.1136(19) 0.0906(15) -0.0637(14) -0.0034(8) 0.0205(10)
C14 0.0167(7) 0.0227(8) 0.0179(8) -0.0019(6) 0.0080(6) -0.0071(6)
C15 0.0282(8) 0.0278(9) 0.0198(8) -0.0046(7) 0.0118(7) -0.0016(7)
C26 0.0230(8) 0.0237(8) 0.0230(8) 0.0017(6) 0.0091(7) -0.0034(6)
O6 0.0507(13) 0.0383(10) 0.0646(14) 0.0130(9) 0.0203(11) -0.0087(9)
F6 0.0831(15) 0.0916(16) 0.0753(13) 0.0032(11) 0.0400(11) -0.0465(13)
C16 0.0245(8) 0.0288(9) 0.0171(8) -0.0002(6) 0.0062(6) -0.0039(7)
C8 0.0186(8) 0.0255(8) 0.0255(9) -0.0082(7) 0.0037(6) 0.0013(6)
C22 0.0195(7) 0.0199(8) 0.0210(8) -0.0048(6) 0.0065(6) 0.0014(6)
C19 0.0339(9) 0.0204(8) 0.0205(8) 0.0018(6) 0.0084(7) 0.0018(7)
C27 0.0347(10) 0.0279(9) 0.0308(10) -0.0042(7) 0.0132(8) -0.0102(8)
C23 0.0170(7) 0.0290(9) 0.0268(9) -0.0030(7) 0.0059(6) -0.0048(6)
C10 0.0167(7) 0.0236(8) 0.0223(8) -0.0025(6) 0.0042(6) -0.0024(6)
C20 0.0335(9) 0.0252(9) 0.0199(8) 0.0004(7) 0.0009(7) 0.0076(7)
C29 0.0250(9) 0.0323(10) 0.0325(10) -0.0004(8) 0.0061(7) -0.0052(7)
C21 0.0197(8) 0.0276(9) 0.0262(9) -0.0057(7) 0.0010(7) 0.0018(7)
C11 0.0180(8) 0.0258(9) 0.0349(10) -0.0046(7) -0.0020(7) 0.0000(7)
C3 0.0263(9) 0.0270(9) 0.0415(11) -0.0090(8) 0.0048(8) 0.0053(7)
C2 0.0212(8) 0.0384(11) 0.0441(11) -0.0197(9) 0.0129(8) -0.0025(8)
C25 0.0235(8) 0.0308(9) 0.0361(10) -0.0032(8) 0.0040(7) -0.0062(7)
C28 0.0338(10) 0.0333(10) 0.0380(11) 0.0032(8) 0.0207(8) -0.0016(8)
C4 0.0574(13) 0.0335(11) 0.0376(11) -0.0016(8) 0.0220(10) -0.0169(9)
C30 0.0379(11) 0.0491(12) 0.0337(11) -0.0141(9) 0.0116(9) -0.0070(9)
C12 0.0378(11) 0.0389(11) 0.0416(12) 0.0102(9) 0.0048(9) 0.0103(9)
C24 0.0300(10) 0.0471(12) 0.0461(12) -0.0109(9) 0.0229(9) -0.0107(9)
C13 0.0237(9) 0.0400(11) 0.0596(14) -0.0019(10) 0.0102(9) 0.0050(8)
C7 0.0645(14) 0.0372(11) 0.0348(11) -0.0031(9) 0.0267(10) -0.0174(10)
C5 0.0641(16) 0.0316(12) 0.0780(18) -0.0045(11) 0.0068(13) 0.0178(11)
C6 0.0337(11) 0.0758(17) 0.0801(18) -0.0409(14) 0.0349(12) -0.0130(11)
O6A 0.066(7) 0.066(6) 0.049(6) 0.008(5) 0.025(5) 0.004(5)
O5A 0.022(7) 0.064(10) 0.058(7) 0.001(8) 0.016(6) 0.008(6)
O4A 0.037(6) 0.102(10) 0.051(7) -0.012(7) 0.029(5) -0.010(6)
S2A 0.041(2) 0.043(3) 0.063(3) -0.0166(19) 0.0294(19) 0.0052(18)
F4A 0.21(3) 0.11(2) 0.021(8) -0.003(9) 0.003(12) -0.015(17)
F6A 0.0831(15) 0.0916(16) 0.0753(13) 0.0032(11) 0.0400(11) -0.0465(13)
F5A 0.075(9) 0.054(9) 0.096(10) -0.027(8) 0.068(8) -0.038(7)

loop_
_atom_type_symbol
_atom_type_description
_atom_type_scat_dispersion_real
_atom_type_scat_dispersion_imag
_atom_type_scat_source
C C 0.0033 0.0016 'International Tables Vol C Tables 4.2.6.8 and 6.1.1.4'
H H 0.0000 0.0000 'International Tables Vol C Tables 4.2.6.8 and 6.1.1.4'
F F 0.0171 0.0103 'International Tables Vol C Tables 4.2.6.8 and 6.1.1.4'
N N 0.0061 0.0033 'International Tables Vol C Tables 4.2.6.8 and 6.1.1.4'
O O 0.0106 0.0060 'International Tables Vol C Tables 4.2.6.8 and 6.1.1.4'
S S 0.1246 0.1234 'International Tables Vol C Tables 4.2.6.8 and 6.1.1.4'

loop_
_geom_angle_atom_site_label_1
_geom_angle_atom_site_label_2
_geom_angle_atom_site_label_3
_geom_angle
_geom_angle_site_symmetry_1
_geom_angle_site_symmetry_3
_geom_angle_publ_flag
O2 S1 O1 114.39(7) . . ?
O2 S1 C29 103.55(8) . . ?
O1 S1 C29 102.44(8) . . ?
O3 S1 O2 115.36(8) . . ?
O3 S1 O1 115.36(8) . . ?
O3 S1 C29 103.25(8) . . ?
O5 S2 C30 103.9(2) . . ?
O4 S2 O5 115.6(2) . . ?
O4 S2 C30 102.83(11) . . ?
O6 S2 O5 115.1(3) . . ?
O6 S2 O4 113.85(13) . . ?
O6 S2 C30 103.24(12) . . ?
C17 N3 C9 119.19(11) . . ?
C14 N3 C17 120.24(13) . . ?
C14 N3 C9 120.55(13) . . ?
C1 N1 C2 108.99(15) . . ?
C1 N1 C7 126.79(16) . . ?
C2 N1 C7 124.08(16) . . ?
C1 N2 C3 109.78(15) . . ?
C1 N2 C4 125.70(15) . . ?
C3 N2 C4 124.21(16) . . ?
C18 C17 N3 119.50(13) . . ?
C18 C17 C22 123.56(14) . . ?
C22 C17 N3 116.93(13) . . ?
C17 C18 C26 123.83(14) . . ?
C19 C18 C17 116.66(15) . . ?
C19 C18 C26 119.42(14) . . ?
N1 C1 C8 126.33(15) . . ?
N2 C1 N1 107.38(14) . . ?
N2 C1 C8 126.21(15) . . ?
N3 C9 H9 107.8 . . ?
N3 C9 C8 110.46(12) . . ?
N3 C9 C10 109.11(12) . . ?
C8 C9 H9 107.8 . . ?
C8 C9 C10 113.56(13) . . ?
C10 C9 H9 107.8 . . ?
N3 C14 C15 121.21(14) . . ?
N3 C14 C16 122.36(14) . . ?
C15 C14 C16 116.43(14) . . ?
C14 C15 H15A 109.5 . . ?
C14 C15 H15B 109.5 . . ?
C14 C15 H15C 109.5 . . ?
H15A C15 H15B 109.5 . . ?
H15A C15 H15C 109.5 . . ?
H15B C15 H15C 109.5 . . ?
C18 C26 H26 108.1 . . ?
C18 C26 C27 110.55(14) . . ?
C18 C26 C28 111.89(14) . . ?
C27 C26 H26 108.1 . . ?
C28 C26 H26 108.1 . . ?
C28 C26 C27 110.03(14) . . ?
C14 C16 H16A 109.5 . . ?
C14 C16 H16B 109.5 . . ?
C14 C16 H16C 109.5 . . ?
H16A C16 H16B 109.5 . . ?
H16A C16 H16C 109.5 . . ?
H16B C16 H16C 109.5 . . ?
C1 C8 C9 111.59(13) . . ?
C1 C8 H8A 109.3 . . ?
C1 C8 H8B 109.3 . . ?
C9 C8 H8A 109.3 . . ?
C9 C8 H8B 109.3 . . ?
H8A C8 H8B 108.0 . . ?
C17 C22 C23 123.52(14) . . ?
C21 C22 C17 116.75(15) . . ?
C21 C22 C23 119.65(14) . . ?
C18 C19 H19 119.3 . . ?
C20 C19 C18 121.40(16) . . ?
C20 C19 H19 119.3 . . ?
C26 C27 H27A 109.5 . . ?
C26 C27 H27B 109.5 . . ?
C26 C27 H27C 109.5 . . ?
H27A C27 H27B 109.5 . . ?
H27A C27 H27C 109.5 . . ?
H27B C27 H27C 109.5 . . ?
C22 C23 H23 108.2 . . ?
C22 C23 C25 112.68(14) . . ?
C22 C23 C24 110.02(14) . . ?
C25 C23 H23 108.2 . . ?
C25 C23 C24 109.54(14) . . ?
C24 C23 H23 108.2 . . ?
C9 C10 H10A 108.3 . . ?
C9 C10 H10B 108.3 . . ?
H10A C10 H10B 107.4 . . ?
C11 C10 C9 115.91(14) . . ?
C11 C10 H10A 108.3 . . ?
C11 C10 H10B 108.3 . . ?
C19 C20 H20 120.0 . . ?
C21 C20 C19 120.09(15) . . ?
C21 C20 H20 120.0 . . ?
F1 C29 S1 112.16(12) . . ?
F1 C29 F3 106.85(15) . . ?
F3 C29 S1 112.00(13) . . ?
F2 C29 S1 111.15(13) . . ?
F2 C29 F1 107.02(15) . . ?
F2 C29 F3 107.37(15) . . ?
C22 C21 H21 119.3 . . ?
C20 C21 C22 121.45(15) . . ?
C20 C21 H21 119.3 . . ?
C12 C11 C10 118.27(16) . . ?
C13 C11 C10 119.72(18) . . ?
C13 C11 C12 121.72(17) . . ?
N2 C3 C5 121.6(2) . . ?
C2 C3 N2 106.62(15) . . ?
C2 C3 C5 131.7(2) . . ?
N1 C2 C6 121.7(2) . . ?
C3 C2 N1 107.18(15) . . ?
C3 C2 C6 131.1(2) . . ?
C23 C25 H25A 109.5 . . ?
C23 C25 H25B 109.5 . . ?
C23 C25 H25C 109.5 . . ?
H25A C25 H25B 109.5 . . ?
H25A C25 H25C 109.5 . . ?
H25B C25 H25C 109.5 . . ?
C26 C28 H28A 109.5 . . ?
C26 C28 H28B 109.5 . . ?
C26 C28 H28C 109.5 . . ?
H28A C28 H28B 109.5 . . ?
H28A C28 H28C 109.5 . . ?
H28B C28 H28C 109.5 . . ?
N2 C4 H4A 109.5 . . ?
N2 C4 H4B 109.5 . . ?
N2 C4 H4C 109.5 . . ?
H4A C4 H4B 109.5 . . ?
H4A C4 H4C 109.5 . . ?
H4B C4 H4C 109.5 . . ?
F4 C30 S2 112.54(18) . . ?
F4 C30 F5 106.3(2) . . ?
F4 C30 F6 106.5(2) . . ?
F5 C30 S2 112.30(16) . . ?
F5 C30 F6 107.1(2) . . ?
F6 C30 S2 111.78(17) . . ?
F4A C30 S2A 105.4(15) . . ?
F4A C30 F6A 100.7(17) . . ?
F6A C30 S2A 101.6(6) . . ?
F5A C30 S2A 114.1(6) . . ?
F5A C30 F4A 127.7(18) . . ?
F5A C30 F6A 103.3(10) . . ?
C11 C12 H12A 109.5 . . ?
C11 C12 H12B 109.5 . . ?
C11 C12 H12C 109.5 . . ?
H12A C12 H12B 109.5 . . ?
H12A C12 H12C 109.5 . . ?
H12B C12 H12C 109.5 . . ?
C23 C24 H24A 109.5 . . ?
C23 C24 H24B 109.5 . . ?
C23 C24 H24C 109.5 . . ?
H24A C24 H24B 109.5 . . ?
H24A C24 H24C 109.5 . . ?
H24B C24 H24C 109.5 . . ?
C11 C13 H13A 120.0 . . ?
C11 C13 H13B 120.0 . . ?
H13A C13 H13B 120.0 . . ?
N1 C7 H7A 109.5 . . ?
N1 C7 H7B 109.5 . . ?
N1 C7 H7C 109.5 . . ?
H7A C7 H7B 109.5 . . ?
H7A C7 H7C 109.5 . . ?
H7B C7 H7C 109.5 . . ?
C3 C5 H5A 109.5 . . ?
C3 C5 H5B 109.5 . . ?
C3 C5 H5C 109.5 . . ?
H5A C5 H5B 109.5 . . ?
H5A C5 H5C 109.5 . . ?
H5B C5 H5C 109.5 . . ?
C2 C6 H6A 109.5 . . ?
C2 C6 H6B 109.5 . . ?
C2 C6 H6C 109.5 . . ?
H6A C6 H6B 109.5 . . ?
H6A C6 H6C 109.5 . . ?
H6B C6 H6C 109.5 . . ?
O6A S2A C30 100.0(5) . . ?
O6A S2A O5A 120.7(13) . . ?
O6A S2A O4A 110.7(8) . . ?
O5A S2A C30 99.6(13) . . ?
O5A S2A O4A 115.6(12) . . ?
O4A S2A C30 107.1(6) . . ?

loop_
_geom_bond_atom_site_label_1
_geom_bond_atom_site_label_2
_geom_bond_distance
_geom_bond_site_symmetry_2
_geom_bond_publ_flag
S1 O2 1.4405(13) . ?
S1 O1 1.4479(12) . ?
S1 O3 1.4387(13) . ?
S1 C29 1.8250(19) . ?
S2 O5 1.443(4) . ?
S2 O4 1.441(2) . ?
S2 O6 1.438(2) . ?
S2 C30 1.790(2) . ?
F1 C29 1.332(2) . ?
F3 C29 1.334(2) . ?
F2 C29 1.331(2) . ?
N3 C17 1.4706(19) . ?
N3 C9 1.5188(19) . ?
N3 C14 1.301(2) . ?
F4 C30 1.324(3) . ?
N1 C1 1.335(2) . ?
N1 C2 1.390(2) . ?
N1 C7 1.461(2) . ?
N2 C1 1.335(2) . ?
N2 C3 1.382(2) . ?
N2 C4 1.462(2) . ?
C17 C18 1.399(2) . ?
C17 C22 1.403(2) . ?
C18 C26 1.519(2) . ?
C18 C19 1.397(2) . ?
C1 C8 1.483(2) . ?
C9 H9 0.9800 . ?
C9 C8 1.542(2) . ?
C9 C10 1.542(2) . ?
F5 C30 1.327(3) . ?
C14 C15 1.480(2) . ?
C14 C16 1.489(2) . ?
C15 H15A 0.9600 . ?
C15 H15B 0.9600 . ?
C15 H15C 0.9600 . ?
C26 H26 0.9800 . ?
C26 C27 1.533(2) . ?
C26 C28 1.532(2) . ?
F6 C30 1.340(3) . ?
C16 H16A 0.9600 . ?
C16 H16B 0.9600 . ?
C16 H16C 0.9600 . ?
C8 H8A 0.9700 . ?
C8 H8B 0.9700 . ?
C22 C23 1.519(2) . ?
C22 C21 1.394(2) . ?
C19 H19 0.9300 . ?
C19 C20 1.385(2) . ?
C27 H27A 0.9600 . ?
C27 H27B 0.9600 . ?
C27 H27C 0.9600 . ?
C23 H23 0.9800 . ?
C23 C25 1.535(2) . ?
C23 C24 1.535(2) . ?
C10 H10A 0.9700 . ?
C10 H10B 0.9700 . ?
C10 C11 1.515(2) . ?
C20 H20 0.9300 . ?
C20 C21 1.382(3) . ?
C21 H21 0.9300 . ?
C11 C12 1.478(3) . ?
C11 C13 1.335(3) . ?
C3 C2 1.345(3) . ?
C3 C5 1.493(3) . ?
C2 C6 1.492(3) . ?
C25 H25A 0.9600 . ?
C25 H25B 0.9600 . ?
C25 H25C 0.9600 . ?
C28 H28A 0.9600 . ?
C28 H28B 0.9600 . ?
C28 H28C 0.9600 . ?
C4 H4A 0.9600 . ?
C4 H4B 0.9600 . ?
C4 H4C 0.9600 . ?
C30 S2A 1.932(5) . ?
C30 F4A 1.341(16) . ?
C30 F6A 1.409(13) . ?
C30 F5A 1.169(9) . ?
C12 H12A 0.9600 . ?
C12 H12B 0.9600 . ?
C12 H12C 0.9600 . ?
C24 H24A 0.9600 . ?
C24 H24B 0.9600 . ?
C24 H24C 0.9600 . ?
C13 H13A 0.9300 . ?
C13 H13B 0.9300 . ?
C7 H7A 0.9600 . ?
C7 H7B 0.9600 . ?
C7 H7C 0.9600 . ?
C5 H5A 0.9600 . ?
C5 H5B 0.9600 . ?
C5 H5C 0.9600 . ?
C6 H6A 0.9600 . ?
C6 H6B 0.9600 . ?
C6 H6C 0.9600 . ?
O6A S2A 1.384(11) . ?
O5A S2A 1.435(14) . ?
O4A S2A 1.472(10) . ?

loop_
_smtbx_masks_void_nr
_smtbx_masks_void_average_x
_smtbx_masks_void_average_y
_smtbx_masks_void_average_z
_smtbx_masks_void_volume
_smtbx_masks_void_count_electrons
_smtbx_masks_void_content
1 0.156 0.929 0.094 9.6 0.1 ?
2 0.344 0.429 0.406 9.6 0.1 ?
3 0.656 0.571 0.594 9.6 0.1 ?
4 0.844 0.071 0.906 9.6 0.1 ?
